data_7251803
loop_
_publ_author_name
'Liu, Yuxin'
'Shao, Zhen-Wu'
'Duan, Xiangping'
'Xiong, Chaozhi'
'Li, Xiaoting'
'Liu, Chong'

_publ_section_title
;
 Substituent effects in the crystallization of Zr-hydroxamate
 metal--organic frameworks
;
_journal_issue 14
_journal_name_full CrystEngComm
_journal_page_first 2120
_journal_page_last 2124
_journal_paper_doi 10.1039/D6CE00114A
_journal_volume 28
_journal_year 2026
_chemical_formula_moiety 'C16 H8 F4 N4 O8 Zr, 2(Cl), 2(C2 H8 N)'
_chemical_formula_sum 'C20 H24 Cl2 F4 N6 O8 Zr'
_chemical_formula_weight 714.57
_space_group_crystal_system trigonal
_space_group_IT_number 165
_space_group_name_Hall '-P 3 2"c'
_space_group_name_H-M_alt 'P -3 c 1'
_atom_sites_solution_hydrogens geom
_atom_sites_solution_primary dual
_audit_creation_date 2025-06-24
_audit_creation_method
;
Olex2 1.5
(compiled 2025.05.31 svn.r86d253d1 for OlexSys, GUI svn.r7254)
;
_audit_update_record
;
2026-02-03 deposited with the CCDC.	2026-03-13 downloaded from the CCDC.
;
_cell_angle_alpha 90
_cell_angle_beta 90
_cell_angle_gamma 120
_cell_formula_units_Z 6
_cell_length_a 23.2456(12)
_cell_length_b 23.2456(12)
_cell_length_c 16.2338(11)
_cell_measurement_reflns_used 7250
_cell_measurement_temperature 200.00
_cell_measurement_theta_max 74.81
_cell_measurement_theta_min 3.80
_cell_volume 7596.8(8)
_computing_cell_refinement 'SAINT V8.41 (Bruker, 2024)'
_computing_data_collection 'APEX6 V2024.9-1 (Bruker, 2024)'
_computing_data_reduction 'SAINT V8.41 (Bruker, 2024)'
_computing_molecular_graphics 'Olex2 1.5 (Dolomanov et al., 2009)'
_computing_publication_material 'Olex2 1.5 (Dolomanov et al., 2009)'
_computing_structure_refinement 'SHELXL 2019/3 (Sheldrick, 2015)'
_computing_structure_solution 'SHELXT 2018/2 (Sheldrick, 2018)'
_diffrn_ambient_temperature 200.00
_diffrn_detector CPAD
_diffrn_detector_area_resol_mean 7.41
_diffrn_detector_type 'Bruker PHOTON III'
_diffrn_measured_fraction_theta_full 0.998
_diffrn_measured_fraction_theta_max 0.993
_diffrn_measurement_device 'four-circle diffractometer'
_diffrn_measurement_device_type 'Bruker D8 VENTURE dual wavelength Mo/Cu'
_diffrn_measurement_method '\w and \f scans'
_diffrn_radiation_monochromator 'Helios Multi-layer Optic'
_diffrn_radiation_probe x-ray
_diffrn_radiation_type CuK\a
_diffrn_radiation_wavelength 1.54178
_diffrn_reflns_av_R_equivalents 0.1202
_diffrn_reflns_av_unetI/netI 0.0514
_diffrn_reflns_Laue_measured_fraction_full 0.998
_diffrn_reflns_Laue_measured_fraction_max 0.993
_diffrn_reflns_limit_h_max 29
_diffrn_reflns_limit_h_min -26
_diffrn_reflns_limit_k_max 28
_diffrn_reflns_limit_k_min -29
_diffrn_reflns_limit_l_max 17
_diffrn_reflns_limit_l_min -20
_diffrn_reflns_number 46976
_diffrn_reflns_point_group_measured_fraction_full 0.998
_diffrn_reflns_point_group_measured_fraction_max 0.993
_diffrn_reflns_theta_full 67.679
_diffrn_reflns_theta_max 74.881
_diffrn_reflns_theta_min 3.803
_diffrn_source 'microfocus sealed X-ray tube'
_diffrn_source_current 1.1
_diffrn_source_power 0.05500000000000001
_diffrn_source_type 'Incoatec I\ms DIAMOND'
_diffrn_source_voltage 50.0
_diffrn_standards_number 0
_exptl_absorpt_coefficient_mu 3.164
_exptl_absorpt_correction_T_max 0.7538
_exptl_absorpt_correction_T_min 0.5523
_exptl_absorpt_correction_type multi-scan
_exptl_absorpt_process_details
;
SADABS-2016/2 (Bruker,2016/2) was used for absorption correction.
wR2(int) was 0.1347 before and 0.0584 after correction.
The Ratio of minimum to maximum transmission is 0.7327.
The \l/2 correction factor is Not present.
;
_exptl_crystal_density_diffrn 0.937
_exptl_crystal_description block
_exptl_crystal_F_000 2160
_exptl_crystal_size_max 0.13
_exptl_crystal_size_mid 0.11
_exptl_crystal_size_min 0.09
_refine_diff_density_max 0.453
_refine_diff_density_min -1.020
_refine_diff_density_rms 0.090
_refine_ls_extinction_method none
_refine_ls_goodness_of_fit_ref 1.024
_refine_ls_hydrogen_treatment constr
_refine_ls_matrix_type full
_refine_ls_number_parameters 218
_refine_ls_number_reflns 5196
_refine_ls_number_restraints 75
_refine_ls_restrained_S_all 1.022
_refine_ls_R_factor_all 0.0559
_refine_ls_R_factor_gt 0.0466
_refine_ls_shift/su_max 0.003
_refine_ls_shift/su_mean 0.000
_refine_ls_structure_factor_coef Fsqd
_refine_ls_weighting_details 'w=1/[\s^2^(Fo^2^)+(0.0909P)^2^] where P=(Fo^2^+2Fc^2^)/3'
_refine_ls_weighting_scheme calc
_refine_ls_wR_factor_gt 0.1313
_refine_ls_wR_factor_ref 0.1372
_reflns_Friedel_coverage 0.000
_reflns_number_gt 4246
_reflns_number_total 5196
_reflns_threshold_expression 'I > 2\s(I)'
_cod_data_source_file d6ce00114a2.cif
_cod_data_source_block SUM-1-F
_cod_depositor_comments
;
The following automatic conversions were performed:

data item '_diffrn_radiation_probe' value 'X-ray' was changed to
'x-ray' in accordance with the
/home/data/users/saulius/crontab/automatic-downloads/rss-feeds/RSC/lib/dictionaries/cif_core.dic
dictionary named 'cif_core.dic' version 2.4.2 last updated on
2011-04-26.

Automatic conversion script
Id: cif_fix_values 8170 2020-07-09 18:12:32Z antanas 

 Adding full bibliography for 7251803--7251805.cif.
;
_cod_original_cell_volume 7596.8(9)
_cod_original_sg_symbol_H-M P-3c1
_cod_database_code 7251803
_shelx_shelxl_version_number 2019/3
_shelx_space_group_comment
;
The symmetry employed for this shelxl refinement is uniquely defined
by the following loop, which should always be used as a source of
symmetry information in preference to the above space-group names.
They are only intended as comments.
;
_shelx_estimated_absorpt_t_max 0.764
_shelx_estimated_absorpt_t_min 0.684
_olex2_refinement_description
;
1. Fixed Uiso
 At 1.2 times of:
  All C(H) groups, All N(H) groups, All N(H,H) groups
 At 1.5 times of:
  All C(H,H,H) groups
2. Restrained distances
 N3-C10 = N3-C9
 1.5 with sigma of 0.01
 C9-C10
 2.5 with sigma of 0.01
 N3A-C9A \\sim N3A-C10A \\sim N3-C10 \\sim N3-C9
 with sigma of 0.02
3. Uiso/Uaniso restraints and constraints
N3 \\sim C9 \\sim C10 \\sim N3A \\sim C9A \\sim C10A: within 2A with sigma of
0.01 and sigma for terminal atoms of 0.02 within 2A
4. Others
 Sof(N3A)=Sof(H3AA)=Sof(H3AB)=Sof(C9A)=Sof(H9AA)=Sof(H9AB)=Sof(H9AC)=Sof(C10A)=
 Sof(H10D)=Sof(H10E)=Sof(H10F)=1-FVAR(1)
 Sof(N3)=Sof(H3A)=Sof(H3B)=Sof(C9)=Sof(H9A)=Sof(H9B)=Sof(H9C)=Sof(C10)=
 Sof(H10A)=Sof(H10B)=Sof(H10C)=FVAR(1)
5.a Secondary CH2 refined with riding coordinates:
 N3(H3A,H3B), N3A(H3AA,H3AB)
5.b Aromatic/amide H refined with riding coordinates:
 N1(H1), N2(H2), C3(H3), C6(H6)
5.c Idealised Me refined as rotating group:
 C9(H9A,H9B,H9C), C10(H10A,H10B,H10C), C9A(H9AA,H9AB,H9AC), C10A(H10D,H10E,H10F)
;
_smtbx_masks_void_probe_radius 1.2
_smtbx_masks_void_truncation_radius 1.2
_olex2_submission_special_instructions 'No special instructions were received'
_site XU

loop_
_space_group_symop_operation_xyz
'x, y, z'
'-y, x-y, z'
'-x+y, -x, z'
'y, x, -z+1/2'
'x-y, -y, -z+1/2'
'-x, -x+y, -z+1/2'
'-x, -y, -z'
'y, -x+y, -z'
'x-y, x, -z'
'-y, -x, z-1/2'
'-x+y, y, z-1/2'
'x, x-y, z-1/2'

loop_
_atom_site_label
_atom_site_type_symbol
_atom_site_fract_x
_atom_site_fract_y
_atom_site_fract_z
_atom_site_U_iso_or_equiv
_atom_site_adp_type
_atom_site_occupancy
_atom_site_site_symmetry_order
_atom_site_calc_flag
_atom_site_refinement_flags_posn
_atom_site_refinement_flags_adp
_atom_site_refinement_flags_occupancy
_atom_site_disorder_assembly
_atom_site_disorder_group
Zr1 Zr 1.000000 0.50407(2) 0.250000 0.01884(12) Uani 1 2 d S T P . .
F1 F 0.73029(11) 0.60192(13) 0.33897(14) 0.0579(6) Uani 1 1 d . . . . .
F2 F 0.78365(9) 0.43642(10) 0.16450(13) 0.0470(5) Uani 1 1 d . . . . .
O1 O 0.96213(8) 0.52725(10) 0.35975(11) 0.0274(4) Uani 1 1 d . . . . .
O2 O 0.91509(9) 0.51839(10) 0.21625(11) 0.0299(4) Uani 1 1 d . . . . .
O3 O 0.59622(9) 0.51453(11) 0.28525(11) 0.0313(4) Uani 1 1 d . . . . .
O4 O 0.55554(9) 0.51512(10) 0.13908(10) 0.0262(4) Uani 1 1 d . . . . .
N1 N 0.90390(10) 0.52740(12) 0.35084(14) 0.0288(5) Uani 1 1 d . . . . .
H1 H 0.882292 0.530541 0.393527 0.035 Uiso 1 1 calc R U . . .
N2 N 0.61472(11) 0.51671(12) 0.15043(14) 0.0284(5) Uani 1 1 d . . . . .
H2 H 0.639180 0.517767 0.108453 0.034 Uiso 1 1 calc R U . . .
C1 C 0.88176(13) 0.52262(13) 0.27564(16) 0.0282(5) Uani 1 1 d . . . . .
C2 C 0.81835(13) 0.52202(15) 0.26319(16) 0.0303(5) Uani 1 1 d . . . . .
C3 C 0.80325(15) 0.56383(17) 0.30792(17) 0.0368(6) Uani 1 1 d . . . . .
H3 H 0.834065 0.594110 0.346790 0.044 Uiso 1 1 calc R U . . .
C4 C 0.74348(15) 0.56096(16) 0.29543(18) 0.0364(6) Uani 1 1 d . . . . .
C5 C 0.69680(13) 0.51809(15) 0.23949(16) 0.0299(5) Uani 1 1 d . . . . .
C6 C 0.71204(13) 0.47604(14) 0.19440(17) 0.0309(5) Uani 1 1 d . . . . .
H6 H 0.681360 0.445845 0.155347 0.037 Uiso 1 1 calc R U . . .
C7 C 0.77154(14) 0.47895(15) 0.20723(17) 0.0323(6) Uani 1 1 d . . . . .
C8 C 0.63302(13) 0.51660(14) 0.22571(16) 0.0289(5) Uani 1 1 d . . . . .
Cl1 Cl 0.82547(8) 0.52212(11) 0.50203(6) 0.1052(6) Uani 1 1 d . . . . .
N3 N 1.0443(3) 0.5835(3) 0.5021(3) 0.0602(19) Uani 0.550(9) 1 d D U P A 1
H3A H 1.023351 0.559038 0.547475 0.072 Uiso 0.550(9) 1 calc R U P A 1
H3B H 1.027242 0.556589 0.457351 0.072 Uiso 0.550(9) 1 calc R U P A 1
C9 C 1.1161(5) 0.6056(7) 0.5082(11) 0.072(3) Uani 0.550(9) 1 d D U P A 1
H9A H 1.139533 0.633084 0.460378 0.108 Uiso 0.550(9) 1 calc R U P A 1
H9B H 1.121933 0.566610 0.509587 0.108 Uiso 0.550(9) 1 calc R U P A 1
H9C H 1.134317 0.631509 0.558735 0.108 Uiso 0.550(9) 1 calc R U P A 1
C10 C 1.0295(9) 0.6387(8) 0.4948(10) 0.083(4) Uani 0.550(9) 1 d D U P A 1
H10A H 1.052875 0.666223 0.446922 0.125 Uiso 0.550(9) 1 calc R U P A 1
H10B H 1.044433 0.666026 0.544776 0.125 Uiso 0.550(9) 1 calc R U P A 1
H10C H 0.981597 0.620261 0.487993 0.125 Uiso 0.550(9) 1 calc R U P A 1
N3A N 1.0636(5) 0.6398(4) 0.4526(5) 0.068(2) Uani 0.450(9) 1 d D U P A 2
H3AA H 1.038205 0.608917 0.414201 0.081 Uiso 0.450(9) 1 calc R U P A 2
H3AB H 1.089104 0.679245 0.426627 0.081 Uiso 0.450(9) 1 calc R U P A 2
C9A C 1.1061(8) 0.6191(10) 0.4952(12) 0.073(4) Uani 0.450(9) 1 d D U P A 2
H9AA H 1.133814 0.612848 0.454876 0.110 Uiso 0.450(9) 1 calc R U P A 2
H9AB H 1.078193 0.577254 0.524420 0.110 Uiso 0.450(9) 1 calc R U P A 2
H9AC H 1.134526 0.653445 0.534857 0.110 Uiso 0.450(9) 1 calc R U P A 2
C10A C 1.0208(11) 0.6464(13) 0.5144(11) 0.082(5) Uani 0.450(9) 1 d D U P A 2
H10D H 0.999790 0.669851 0.489913 0.123 Uiso 0.450(9) 1 calc R U P A 2
H10E H 1.047791 0.671611 0.561751 0.123 Uiso 0.450(9) 1 calc R U P A 2
H10F H 0.986465 0.602188 0.532521 0.123 Uiso 0.450(9) 1 calc R U P A 2

loop_
_atom_site_aniso_label
_atom_site_aniso_U_11
_atom_site_aniso_U_22
_atom_site_aniso_U_33
_atom_site_aniso_U_23
_atom_site_aniso_U_13
_atom_site_aniso_U_12
Zr1 0.01095(16) 0.02203(15) 0.01984(18) -0.00026(4) -0.00052(8) 0.00547(8)
F1 0.0506(11) 0.0833(15) 0.0626(13) -0.0358(12) -0.0152(9) 0.0505(12)
F2 0.0355(9) 0.0540(11) 0.0649(12) -0.0224(9) -0.0105(8) 0.0324(9)
O1 0.0165(8) 0.0404(10) 0.0283(8) -0.0068(7) -0.0040(6) 0.0164(8)
O2 0.0220(8) 0.0481(11) 0.0259(9) 0.0008(7) 0.0003(7) 0.0222(8)
O3 0.0251(9) 0.0511(11) 0.0258(8) -0.0005(8) -0.0001(7) 0.0251(8)
O4 0.0244(8) 0.0395(10) 0.0253(8) 0.0042(7) 0.0023(6) 0.0240(8)
N1 0.0184(10) 0.0444(12) 0.0278(10) -0.0039(9) -0.0010(8) 0.0189(9)
N2 0.0243(10) 0.0427(12) 0.0285(10) 0.0036(9) 0.0041(8) 0.0245(10)
C1 0.0232(12) 0.0338(13) 0.0310(12) 0.0010(10) 0.0000(10) 0.0168(11)
C2 0.0223(12) 0.0418(15) 0.0302(12) -0.0011(11) -0.0003(10) 0.0185(11)
C3 0.0309(14) 0.0555(18) 0.0307(12) -0.0083(12) -0.0056(11) 0.0266(14)
C4 0.0369(15) 0.0487(17) 0.0339(13) -0.0075(12) -0.0017(11) 0.0293(14)
C5 0.0249(12) 0.0413(15) 0.0296(12) 0.0026(11) 0.0011(10) 0.0211(11)
C6 0.0231(12) 0.0387(14) 0.0332(13) -0.0029(11) -0.0023(10) 0.0171(11)
C7 0.0297(13) 0.0381(14) 0.0356(13) -0.0011(11) 0.0000(11) 0.0218(12)
C8 0.0250(12) 0.0367(14) 0.0324(13) -0.0003(11) 0.0001(10) 0.0209(11)
Cl1 0.1091(10) 0.2105(19) 0.0394(5) 0.0142(7) 0.0076(5) 0.1123(12)
N3 0.070(4) 0.061(3) 0.031(2) 0.003(2) 0.002(2) 0.019(3)
C9 0.086(6) 0.084(6) 0.052(6) 0.012(4) 0.010(5) 0.048(5)
C10 0.081(8) 0.086(6) 0.059(8) -0.017(6) -0.007(7) 0.023(5)
N3A 0.072(4) 0.066(4) 0.037(3) -0.011(3) -0.003(3) 0.013(3)
C9A 0.078(7) 0.093(8) 0.045(6) -0.011(6) -0.010(5) 0.041(6)
C10A 0.073(7) 0.099(8) 0.048(8) -0.009(6) 0.007(6) 0.023(6)

loop_
_atom_type_symbol
_atom_type_description
_atom_type_scat_dispersion_real
_atom_type_scat_dispersion_imag
_atom_type_scat_source
C C 0.0181 0.0091 'International Tables Vol C Tables 4.2.6.8 and 6.1.1.4'
H H 0.0000 0.0000 'International Tables Vol C Tables 4.2.6.8 and 6.1.1.4'
Cl Cl 0.3639 0.7018 'International Tables Vol C Tables 4.2.6.8 and 6.1.1.4'
F F 0.0727 0.0534 'International Tables Vol C Tables 4.2.6.8 and 6.1.1.4'
N N 0.0311 0.0180 'International Tables Vol C Tables 4.2.6.8 and 6.1.1.4'
O O 0.0492 0.0322 'International Tables Vol C Tables 4.2.6.8 and 6.1.1.4'
Zr Zr -0.1862 2.2449 'International Tables Vol C Tables 4.2.6.8 and 6.1.1.4'

loop_
_geom_angle_atom_site_label_1
_geom_angle_atom_site_label_2
_geom_angle_atom_site_label_3
_geom_angle
_geom_angle_site_symmetry_1
_geom_angle_site_symmetry_3
_geom_angle_publ_flag
O1 Zr1 O1 126.39(10) . 6_765 ?
O1 Zr1 O2 70.45(6) . . ?
O1 Zr1 O2 78.49(7) 6_765 . ?
O1 Zr1 O2 70.45(6) 6_765 6_765 ?
O1 Zr1 O2 78.50(7) . 6_765 ?
O1 Zr1 O3 79.01(7) 6_765 5_665 ?
O1 Zr1 O3 79.00(7) . 3_665 ?
O1 Zr1 O3 138.70(6) 6_765 3_665 ?
O1 Zr1 O3 138.70(6) . 5_665 ?
O1 Zr1 O4 137.47(6) 6_765 5_665 ?
O1 Zr1 O4 69.05(7) . 5_665 ?
O1 Zr1 O4 69.05(7) 6_765 3_665 ?
O1 Zr1 O4 137.46(6) . 3_665 ?
O2 Zr1 O2 107.36(11) . 6_765 ?
O3 Zr1 O2 150.75(7) 3_665 6_765 ?
O3 Zr1 O2 82.18(8) 5_665 6_765 ?
O3 Zr1 O2 82.18(8) 3_665 . ?
O3 Zr1 O2 150.75(7) 5_665 . ?
O3 Zr1 O3 103.13(11) 3_665 5_665 ?
O4 Zr1 O2 76.06(7) 3_665 . ?
O4 Zr1 O2 76.06(7) 5_665 6_765 ?
O4 Zr1 O2 137.65(6) 3_665 6_765 ?
O4 Zr1 O2 137.65(6) 5_665 . ?
O4 Zr1 O3 71.03(6) 3_665 3_665 ?
O4 Zr1 O3 71.03(6) 5_665 5_665 ?
O4 Zr1 O3 78.59(7) 5_665 3_665 ?
O4 Zr1 O3 78.59(7) 3_665 5_665 ?
O4 Zr1 O4 130.26(10) 3_665 5_665 ?
N1 O1 Zr1 116.10(14) . . ?
C1 O2 Zr1 116.41(16) . . ?
C8 O3 Zr1 115.50(16) . 2_655 ?
N2 O4 Zr1 114.95(13) . 2_655 ?
O1 N1 H1 121.7 . . ?
C1 N1 O1 116.6(2) . . ?
C1 N1 H1 121.7 . . ?
O4 N2 H2 121.5 . . ?
C8 N2 O4 117.0(2) . . ?
C8 N2 H2 121.5 . . ?
O2 C1 N1 119.0(2) . . ?
O2 C1 C2 122.5(2) . . ?
N1 C1 C2 118.4(2) . . ?
C3 C2 C1 121.3(2) . . ?
C7 C2 C1 121.0(2) . . ?
C7 C2 C3 117.7(2) . . ?
C2 C3 H3 120.3 . . ?
C4 C3 C2 119.5(3) . . ?
C4 C3 H3 120.3 . . ?
F1 C4 C3 118.3(3) . . ?
F1 C4 C5 118.9(2) . . ?
C3 C4 C5 122.8(3) . . ?
C4 C5 C6 117.7(2) . . ?
C4 C5 C8 122.1(2) . . ?
C6 C5 C8 120.2(2) . . ?
C5 C6 H6 120.4 . . ?
C7 C6 C5 119.2(3) . . ?
C7 C6 H6 120.4 . . ?
F2 C7 C2 119.4(2) . . ?
F2 C7 C6 117.6(2) . . ?
C6 C7 C2 123.0(3) . . ?
O3 C8 N2 120.0(2) . . ?
O3 C8 C5 122.0(2) . . ?
N2 C8 C5 117.9(2) . . ?
H3A N3 H3B 107.6 . . ?
C9 N3 H3A 108.7 . . ?
C9 N3 H3B 108.7 . . ?
C9 N3 C10 114.3(8) . . ?
C10 N3 H3A 108.7 . . ?
C10 N3 H3B 108.7 . . ?
N3 C9 H9A 109.5 . . ?
N3 C9 H9B 109.5 . . ?
N3 C9 H9C 109.5 . . ?
H9A C9 H9B 109.5 . . ?
H9A C9 H9C 109.5 . . ?
H9B C9 H9C 109.5 . . ?
N3 C10 H10A 109.5 . . ?
N3 C10 H10B 109.5 . . ?
N3 C10 H10C 109.5 . . ?
H10A C10 H10B 109.5 . . ?
H10A C10 H10C 109.5 . . ?
H10B C10 H10C 109.5 . . ?
H3AA N3A H3AB 108.4 . . ?
C9A N3A H3AA 110.1 . . ?
C9A N3A H3AB 110.1 . . ?
C9A N3A C10A 108.2(13) . . ?
C10A N3A H3AA 110.1 . . ?
C10A N3A H3AB 110.1 . . ?
N3A C9A H9AA 109.5 . . ?
N3A C9A H9AB 109.5 . . ?
N3A C9A H9AC 109.5 . . ?
H9AA C9A H9AB 109.5 . . ?
H9AA C9A H9AC 109.5 . . ?
H9AB C9A H9AC 109.5 . . ?
N3A C10A H10D 109.5 . . ?
N3A C10A H10E 109.5 . . ?
N3A C10A H10F 109.5 . . ?
H10D C10A H10E 109.5 . . ?
H10D C10A H10F 109.5 . . ?
H10E C10A H10F 109.5 . . ?

loop_
_geom_bond_atom_site_label_1
_geom_bond_atom_site_label_2
_geom_bond_distance
_geom_bond_site_symmetry_2
_geom_bond_publ_flag
Zr1 O1 2.1711(17) . ?
Zr1 O1 2.1711(17) 6_765 ?
Zr1 O2 2.2279(17) 6_765 ?
Zr1 O2 2.2279(17) . ?
Zr1 O3 2.2231(18) 3_665 ?
Zr1 O3 2.2231(18) 5_665 ?
Zr1 O4 2.1781(17) 5_665 ?
Zr1 O4 2.1780(17) 3_665 ?
F1 C4 1.339(3) . ?
F2 C7 1.348(3) . ?
O1 N1 1.363(3) . ?
O2 C1 1.271(3) . ?
O3 C8 1.276(3) . ?
O4 N2 1.370(3) . ?
N1 H1 0.8800 . ?
N1 C1 1.308(3) . ?
N2 H2 0.8800 . ?
N2 C8 1.294(3) . ?
C1 C2 1.481(4) . ?
C2 C3 1.392(4) . ?
C2 C7 1.386(4) . ?
C3 H3 0.9500 . ?
C3 C4 1.372(4) . ?
C4 C5 1.383(4) . ?
C5 C6 1.401(4) . ?
C5 C8 1.483(3) . ?
C6 H6 0.9500 . ?
C6 C7 1.366(4) . ?
N3 H3A 0.9100 . ?
N3 H3B 0.9100 . ?
N3 C9 1.484(8) . ?
N3 C10 1.490(8) . ?
C9 H9A 0.9800 . ?
C9 H9B 0.9800 . ?
C9 H9C 0.9800 . ?
C10 H10A 0.9800 . ?
C10 H10B 0.9800 . ?
C10 H10C 0.9800 . ?
N3A H3AA 0.9100 . ?
N3A H3AB 0.9100 . ?
N3A C9A 1.469(13) . ?
N3A C10A 1.474(13) . ?
C9A H9AA 0.9800 . ?
C9A H9AB 0.9800 . ?
C9A H9AC 0.9800 . ?
C10A H10D 0.9800 . ?
C10A H10E 0.9800 . ?
C10A H10F 0.9800 . ?

loop_
_geom_torsion_atom_site_label_1
_geom_torsion_atom_site_label_2
_geom_torsion_atom_site_label_3
_geom_torsion_atom_site_label_4
_geom_torsion
_geom_torsion_site_symmetry_1
_geom_torsion_site_symmetry_2
_geom_torsion_site_symmetry_3
_geom_torsion_site_symmetry_4
_geom_torsion_publ_flag
Zr1 O1 N1 C1 -9.0(3) . . . . ?
Zr1 O2 C1 N1 9.1(3) . . . . ?
Zr1 O2 C1 C2 -170.6(2) . . . . ?
Zr1 O3 C8 N2 8.9(3) 2_655 . . . ?
Zr1 O3 C8 C5 -170.3(2) 2_655 . . . ?
Zr1 O4 N2 C8 -9.9(3) 2_655 . . . ?
F1 C4 C5 C6 179.6(3) . . . . ?
F1 C4 C5 C8 0.6(5) . . . . ?
O1 N1 C1 O2 -0.2(4) . . . . ?
O1 N1 C1 C2 179.5(2) . . . . ?
O2 C1 C2 C3 -139.4(3) . . . . ?
O2 C1 C2 C7 41.6(4) . . . . ?
O4 N2 C8 O3 0.6(4) . . . . ?
O4 N2 C8 C5 179.8(2) . . . . ?
N1 C1 C2 C3 40.9(4) . . . . ?
N1 C1 C2 C7 -138.1(3) . . . . ?
C1 C2 C3 C4 -179.0(3) . . . . ?
C1 C2 C7 F2 0.9(4) . . . . ?
C1 C2 C7 C6 179.2(3) . . . . ?
C2 C3 C4 F1 -179.7(3) . . . . ?
C2 C3 C4 C5 -0.2(5) . . . . ?
C3 C2 C7 F2 -178.1(3) . . . . ?
C3 C2 C7 C6 0.1(4) . . . . ?
C3 C4 C5 C6 0.2(5) . . . . ?
C3 C4 C5 C8 -178.8(3) . . . . ?
C4 C5 C6 C7 0.0(4) . . . . ?
C4 C5 C8 O3 -47.9(4) . . . . ?
C4 C5 C8 N2 132.9(3) . . . . ?
C5 C6 C7 F2 178.1(3) . . . . ?
C5 C6 C7 C2 -0.1(4) . . . . ?
C6 C5 C8 O3 133.2(3) . . . . ?
C6 C5 C8 N2 -46.1(4) . . . . ?
C7 C2 C3 C4 0.1(4) . . . . ?
C8 C5 C6 C7 179.0(3) . . . . ?

loop_
_smtbx_masks_void_nr
_smtbx_masks_void_average_x
_smtbx_masks_void_average_y
_smtbx_masks_void_average_z
_smtbx_masks_void_volume
_smtbx_masks_void_count_electrons
_smtbx_masks_void_content
1 0.000 0.000 -0.963 3328.4 327.5 ?
2 0.333 0.667 -0.928 319.6 148.3 ?
3 0.667 0.333 -0.056 319.6 140.3 ?
